data_4133087
loop_
_publ_author_name
'Carter, Joseph H.'
'Han, Xue'
'Moreau, Florian Y.'
'da Silva, Ivan'
'Nevin, Adam'
'Godfrey, Harry G. W.'
'Tang, Chiu C.'
'Yang, Sihai'
'Schr\"oder, Martin'

_publ_section_title
;
 Exceptional Adsorption and Binding of Sulfur Dioxide in a Robust
 Zirconium-Based Metal-Organic Framework.
;
_journal_issue 46
_journal_name_full 'Journal of the American Chemical Society'
_journal_page_first 15564
_journal_page_last 15567
_journal_paper_doi 10.1021/jacs.8b08433
_journal_volume 140
_journal_year 2018
_chemical_formula_moiety '0.08(C475.2 H248 N21.6 O139.2 Zr24)'
_chemical_formula_sum 'C38.13 H20 N1.73 O11.47 Zr2'
_chemical_formula_weight 868.33
_chemical_name_common MFM-600
_space_group_crystal_system tetragonal
_space_group_IT_number 141
_space_group_name_Hall '-I 4bd 2'
_space_group_name_H-M_alt 'I 41/a m d :2'
_atom_sites_solution_hydrogens geom
_audit_creation_date 2018-07-06
_audit_creation_method
;
Olex2 1.2
(compiled 2017.03.28 svn.r3405 for OlexSys, GUI svn.r5335)
;
_cell_angle_alpha 90.0
_cell_angle_beta 90.0
_cell_angle_gamma 90.0
_cell_formula_units_Z 12
_cell_length_a 20.5905(4)
_cell_length_b 20.5905(4)
_cell_length_c 66.874(2)
_cell_measurement_reflns_used 8186
_cell_measurement_temperature 293(2)
_cell_measurement_theta_max 73.7600
_cell_measurement_theta_min 2.2380
_cell_volume 28352.5(12)
_computing_cell_refinement 'CrysAlisPro 1.171.38.41 (Rigaku OD, 2015)'
_computing_data_collection 'CrysAlisPro 1.171.38.41 (Rigaku OD, 2015)'
_computing_data_reduction 'CrysAlisPro 1.171.38.41 (Rigaku OD, 2015)'
_computing_molecular_graphics 'Olex2 (Dolomanov et al., 2009)'
_computing_publication_material 'Olex2 (Dolomanov et al., 2009)'
_computing_structure_refinement 'ShelXL (Sheldrick, 2015)'
_diffrn_ambient_temperature 293(2)
_diffrn_detector 'CCD plate'
_diffrn_measured_fraction_theta_full 0.988
_diffrn_measured_fraction_theta_max 0.988
_diffrn_measurement_details
;
List of Runs (angles in degrees, time in seconds):

  # Type    Start    End  Width  t~exp~   \w     \q     \k     \f   Frames
--------------------------------------------------------------------------
  1  \w     88.99 245.99   1.00  180.00    --  112.00  73.87  -5.79  157
  2  \w    103.83 217.83   1.00  180.00    --  113.00  73.87-140.79  114
  3  \f    119.22 302.33   1.00  180.01 167.07  95.00  73.87    --   183
  4  \w    -24.56  66.44   1.00   60.00    --  -70.00  73.87 -25.79   91
  5  \f    219.72 330.86   1.00  180.01 165.15 105.00  73.87    --   111
  6  \f     47.04 128.09   1.00   30.00  64.27  40.00  73.87    --    81
  7  \w     58.79 131.79   1.00   30.00    --   15.50  73.87 116.71   73
  8  \w    149.47 228.47   1.00  180.00    --  110.00  73.87 109.21   79
;
_diffrn_measurement_device 'abstract diffractometer'
_diffrn_measurement_device_type 'Saxi-CrysAlisPro-abstract goniometer imported SAXI images'
_diffrn_measurement_method '\w and \f scans'
_diffrn_orient_matrix_type 'CrysAlisPro convention (1999,Acta A55,543-557)'
_diffrn_orient_matrix_UB_11 0.0694850000
_diffrn_orient_matrix_UB_12 -0.0221572000
_diffrn_orient_matrix_UB_13 -0.0051732000
_diffrn_orient_matrix_UB_21 0.0201109000
_diffrn_orient_matrix_UB_22 0.0090516000
_diffrn_orient_matrix_UB_23 0.0219786000
_diffrn_orient_matrix_UB_31 -0.0192054000
_diffrn_orient_matrix_UB_32 -0.0709088000
_diffrn_orient_matrix_UB_33 0.0044707000
_diffrn_radiation_monochromator graphite
_diffrn_radiation_probe x-ray
_diffrn_radiation_type CuK\a
_diffrn_radiation_wavelength 1.54184
_diffrn_reflns_av_R_equivalents 0.0996
_diffrn_reflns_av_unetI/netI 0.0394
_diffrn_reflns_Laue_measured_fraction_full 0.988
_diffrn_reflns_Laue_measured_fraction_max 0.988
_diffrn_reflns_limit_h_max 21
_diffrn_reflns_limit_h_min -22
_diffrn_reflns_limit_k_max 18
_diffrn_reflns_limit_k_min -22
_diffrn_reflns_limit_l_max 74
_diffrn_reflns_limit_l_min -54
_diffrn_reflns_number 41406
_diffrn_reflns_point_group_measured_fraction_full 0.988
_diffrn_reflns_point_group_measured_fraction_max 0.988
_diffrn_reflns_theta_full 58.934
_diffrn_reflns_theta_max 58.93
_diffrn_reflns_theta_min 2.25
_diffrn_source 'fine-focus sealed X-ray tube'
_diffrn_source_type 'Enhance (Cu) X-ray Source'
_exptl_absorpt_coefficient_mu 2.024
_exptl_absorpt_correction_T_max 1.00000
_exptl_absorpt_correction_T_min 0.23030
_exptl_absorpt_correction_type multi-scan
_exptl_absorpt_process_details
;
CrysAlisPro 1.171.38.41 (Rigaku Oxford Diffraction, 2015)
Empirical absorption correction using spherical harmonics,
 implemented in SCALE3 ABSPACK scaling algorithm.
;
_exptl_crystal_colour colourless
_exptl_crystal_density_diffrn 0.610
_exptl_crystal_description plate
_exptl_crystal_F_000 5192
_exptl_crystal_size_max 0.1
_exptl_crystal_size_mid 0.02
_exptl_crystal_size_min 0.02
_refine_diff_density_max 1.111
_refine_diff_density_min -0.542
_refine_diff_density_rms 0.122
_refine_ls_extinction_coef 0.000030(7)
_refine_ls_extinction_expression Fc^*^=kFc[1+0.001xFc^2^\l^3^/sin(2\q)]^-1/4^
_refine_ls_extinction_method 'SHELXL-2014/7 (Sheldrick 2014'
_refine_ls_goodness_of_fit_ref 1.061
_refine_ls_hydrogen_treatment constr
_refine_ls_matrix_type full
_refine_ls_number_parameters 272
_refine_ls_number_reflns 5370
_refine_ls_number_restraints 84
_refine_ls_restrained_S_all 1.076
_refine_ls_R_factor_all 0.1091
_refine_ls_R_factor_gt 0.0837
_refine_ls_shift/su_max 0.002
_refine_ls_shift/su_mean 0.000
_refine_ls_structure_factor_coef Fsqd
_refine_ls_weighting_details 'w=1/[\s^2^(Fo^2^)+(0.1664P)^2^+87.6489P] where P=(Fo^2^+2Fc^2^)/3'
_refine_ls_weighting_scheme calc
_refine_ls_wR_factor_gt 0.2340
_refine_ls_wR_factor_ref 0.2628
_reflns_Friedel_coverage 0.000
_reflns_number_gt 3833
_reflns_number_total 5370
_reflns_threshold_expression 'I > 2\s(I)'
_cod_data_source_file ja8b08433_si_001.cif
_cod_data_source_block xmsfm103j2_sq
_cod_original_cell_volume 28352(1)
_cod_original_sg_symbol_H-M 'I 41/a m d (Origin at -1)'
_cod_database_code 4133087
_shelx_shelxl_version_number 2014/7
_chemical_oxdiff_formula 'Zr6 C88 H48 N4 O32'
_shelx_space_group_comment
;
The symmetry employed for this shelxl refinement is uniquely defined
by the following loop, which should always be used as a source of
symmetry information in preference to the above space-group names.
They are only intended as comments.
;
_cell_oxdiff_angle_alpha 89.881(3)
_cell_oxdiff_angle_beta 89.895(3)
_cell_oxdiff_angle_gamma 90.031(3)
_cell_oxdiff_length_a 20.5824(7)
_cell_oxdiff_length_b 20.5842(8)
_cell_oxdiff_length_c 66.9205(17)
_cell_oxdiff_measurement_reflns_used 8170
_cell_oxdiff_volume 28352(2)
_reflns_odcompleteness_completeness 99.77
_reflns_odcompleteness_iscentric 1
_reflns_odcompleteness_theta 58.86
_olex2_refinement_description
;
1. Fixed Uiso
 At 1.2 times of:
  All C(H) groups
2. Restrained planarity
 C19, C0AA, C1AA, C2AA, C3AA, C25, C17
 with sigma of 0.1
 C0AA, C19, O1, O0AA
 with sigma of 0.1
 C3AA, N4, C4AA, C5AA, C6AA, C15
 with sigma of 0.1
 C6AA_$1, C15_$1, C15_$2, C6AA_$2
 with sigma of 0.1
 C15_$3, C7AA_$3, C7AA_$4, C15_$2, C7AA_$2, C7AA_$1
 with sigma of 0.1
3. Uiso/Uaniso restraints and constraints
N1 \\sim C8 \\sim C10 \\sim C9 \\sim H9 \\sim C11 \\sim C12 \\sim H12 \\sim
C6AA \\sim C5AA \\sim H5AA \\sim C15 \\sim C7AA: within 2A with sigma of 0.04
and sigma for terminal atoms of 0.08
4. Others
 Fixed Sof: C1AA(0.35) H1AA(0.35) C3AA(0.35) C2AA(0.35) H2AA(0.35) C0AA(0.35)
 C17(0.35) H17(0.35) C25(0.35) H25(0.35) O0AA(0.35) C19(0.35) N4(0.175)
 C6AA(0.175) C5AA(0.35) H5AA(0.35) C4AA(0.35) C15(0.175) C7AA(0.35)
5.a Aromatic/amide H refined with riding coordinates:
 C3(H3), C4(H4), C7(H7), C6(H6), C9(H9), C12(H12), C1AA(H1AA), C2AA(H2AA),
 C17(H17), C25(H25), C5AA(H5AA)
;
_platon_squeeze_void_probe_radius 1.20
_olex2_submission_special_instructions 'No special instructions were received'
_oxdiff_exptl_absorpt_empirical_details
;
Empirical correction (ABSPACK) includes:
- Absorption correction using spherical harmonics
- Frame scaling
- Detector area scaling
;
_oxdiff_exptl_absorpt_empirical_full_max 2.649
_oxdiff_exptl_absorpt_empirical_full_min 0.344

loop_
_space_group_symop_operation_xyz
'x, y, z'
'-x+1/2, -y, z+1/2'
'-y+1/4, x+3/4, z+1/4'
'y+1/4, -x+1/4, z+3/4'
'-x+1/2, y, -z+1/2'
'x, -y, -z'
'y+1/4, x+3/4, -z+1/4'
'-y+1/4, -x+1/4, -z+3/4'
'x+1/2, y+1/2, z+1/2'
'-x+1, -y+1/2, z+1'
'-y+3/4, x+5/4, z+3/4'
'y+3/4, -x+3/4, z+5/4'
'-x+1, y+1/2, -z+1'
'x+1/2, -y+1/2, -z+1/2'
'y+3/4, x+5/4, -z+3/4'
'-y+3/4, -x+3/4, -z+5/4'
'-x, -y, -z'
'x-1/2, y, -z-1/2'
'y-1/4, -x-3/4, -z-1/4'
'-y-1/4, x-1/4, -z-3/4'
'x-1/2, -y, z-1/2'
'-x, y, z'
'-y-1/4, -x-3/4, z-1/4'
'y-1/4, x-1/4, z-3/4'
'-x+1/2, -y+1/2, -z+1/2'
'x, y+1/2, -z'
'y+1/4, -x-1/4, -z+1/4'
'-y+1/4, x+1/4, -z-1/4'
'x, -y+1/2, z'
'-x+1/2, y+1/2, z+1/2'
'-y+1/4, -x-1/4, z+1/4'
'y+1/4, x+1/4, z-1/4'

loop_
_atom_site_label
_atom_site_type_symbol
_atom_site_fract_x
_atom_site_fract_y
_atom_site_fract_z
_atom_site_U_iso_or_equiv
_atom_site_adp_type
_atom_site_occupancy
_atom_site_site_symmetry_order
_atom_site_calc_flag
_atom_site_refinement_flags_posn
_atom_site_refinement_flags_adp
_atom_site_refinement_flags_occupancy
Zr00 Zr 0.5000 0.2500 0.58841(2) 0.0326(3) Uani 1 4 d S T P
Zr1 Zr 0.58516(2) 0.33516(2) 0.6250 0.0580(4) Uani 1 2 d S T P
O003 O 0.5000 0.3477(3) 0.60471(8) 0.0505(15) Uani 1 2 d S T P
O004 O 0.5000 0.3230(2) 0.64065(7) 0.0407(13) Uani 1 2 d S T P
O005 O 0.56527(19) 0.3138(2) 0.57150(6) 0.0505(11) Uani 1 1 d . . .
O006 O 0.6268(3) 0.3619(4) 0.59504(7) 0.109(3) Uani 1 1 d . . .
C1 C 0.6102(4) 0.3512(4) 0.57704(10) 0.068(2) Uani 1 1 d . . .
C3 C 0.6262(3) 0.3840(5) 0.54187(11) 0.086(3) Uani 1 1 d . . .
H3 H 0.5874 0.3631 0.5388 0.103 Uiso 1 1 calc R . .
N1 N 0.7253(4) 0.5000 0.5000 0.107(4) Uani 1 2 d S TU P
C2 C 0.6480(3) 0.3851(5) 0.56148(10) 0.073(2) Uani 1 1 d . . .
C4 C 0.6614(4) 0.4133(6) 0.52687(12) 0.105(4) Uani 1 1 d . . .
H4 H 0.6457 0.4129 0.5138 0.126 Uiso 1 1 calc R . .
C7 C 0.7040(4) 0.4157(6) 0.56582(12) 0.099(4) Uani 1 1 d . . .
H7 H 0.7182 0.4173 0.5790 0.118 Uiso 1 1 calc R . .
C6 C 0.7410(4) 0.4449(6) 0.55103(14) 0.123(5) Uani 1 1 d . . .
H6 H 0.7798 0.4655 0.5544 0.148 Uiso 1 1 calc R . .
C5 C 0.7205(4) 0.4438(6) 0.53098(14) 0.109(4) Uani 1 1 d . . .
C8 C 0.7583(4) 0.4735(6) 0.51513(15) 0.118(4) Uani 1 1 d . U .
C10 C 0.8605(5) 0.5000 0.5000 0.169(8) Uani 1 2 d S TU P
C9 C 0.8258(4) 0.4727(7) 0.51569(17) 0.145(5) Uani 1 1 d . U .
H9 H 0.8475 0.4540 0.5265 0.174 Uiso 1 1 calc R U .
C11 C 0.9332(6) 0.5000 0.5000 0.178(7) Uani 1 2 d S TU P
C12 C 0.9657(5) 0.4571(10) 0.5096(2) 0.225(8) Uani 1 1 d . U .
H12 H 0.9436 0.4253 0.5168 0.270 Uiso 1 1 calc R U .
O1 O 0.5761(6) 0.4400(4) 0.62340(9) 0.185(5) Uani 1 1 d . . .
C1AA C 0.6928(9) 0.5262(10) 0.6196(3) 0.067(6) Uani 0.35 1 d . . .
H1AA H 0.7026 0.4902 0.6274 0.080 Uiso 0.35 1 calc R . .
C3AA C 0.7203(9) 0.6339(8) 0.6078(3) 0.063(5) Uani 0.35 1 d . . .
C2AA C 0.7308(12) 0.5812(12) 0.6199(4) 0.095(8) Uani 0.35 1 d . . .
H2AA H 0.7655 0.5827 0.6288 0.114 Uiso 0.35 1 calc R . .
C0AA C 0.6404(9) 0.5270(8) 0.6073(2) 0.065(5) Uani 0.35 1 d . . .
C17 C 0.6274(11) 0.5789(10) 0.5934(3) 0.070(6) Uani 0.35 1 d . . .
H17 H 0.5937 0.5763 0.5842 0.084 Uiso 0.35 1 calc R . .
C25 C 0.6663(12) 0.6311(9) 0.5944(4) 0.081(7) Uani 0.35 1 d . . .
H25 H 0.6579 0.6665 0.5861 0.098 Uiso 0.35 1 calc R . .
O0AA O 0.5547(7) 0.4628(6) 0.5928(2) 0.062(4) Uani 0.35 1 d . . .
C19 C 0.5917(9) 0.4710(9) 0.6069(3) 0.066(6) Uani 0.35 1 d . . .
N4 N 0.7234(13) 0.7500 0.6087(5) 0.094(10) Uani 0.35 2 d S T P
C6AA C 0.8578(15) 0.7500 0.6127(6) 0.104(10) Uani 0.35 2 d S TU P
C5AA C 0.8244(13) 0.6885(13) 0.6114(5) 0.107(8) Uani 0.35 1 d . U .
H5AA H 0.8460 0.6488 0.6120 0.128 Uiso 0.35 1 calc R U .
C4AA C 0.7583(12) 0.6933(10) 0.6093(2) 0.097(9) Uani 0.35 1 d . . .
C15 C 0.9334(17) 0.7500 0.6139(6) 0.128(13) Uani 0.35 2 d S TU P
C7AA C 0.9654(14) 0.6999(17) 0.6139(6) 0.177(17) Uani 0.35 1 d . U .

loop_
_atom_site_aniso_label
_atom_site_aniso_U_11
_atom_site_aniso_U_22
_atom_site_aniso_U_33
_atom_site_aniso_U_23
_atom_site_aniso_U_13
_atom_site_aniso_U_12
Zr00 0.0323(5) 0.0465(6) 0.0189(5) 0.000 0.000 0.000
Zr1 0.0748(5) 0.0748(5) 0.0243(5) 0.0089(3) -0.0089(3) -0.0419(4)
O003 0.078(4) 0.048(3) 0.026(3) 0.003(2) 0.000 0.000
O004 0.068(4) 0.031(3) 0.023(3) 0.003(2) 0.000 0.000
O005 0.043(2) 0.079(3) 0.029(2) 0.0140(19) 0.0020(17) -0.015(2)
O006 0.106(5) 0.184(7) 0.036(3) 0.038(3) -0.022(3) -0.094(5)
C1 0.059(4) 0.111(6) 0.036(4) 0.022(4) -0.007(3) -0.028(4)
C3 0.045(4) 0.162(9) 0.052(5) 0.049(5) -0.005(3) -0.026(5)
N1 0.034(4) 0.202(12) 0.084(7) 0.091(8) 0.000 0.000
C2 0.054(4) 0.121(7) 0.044(4) 0.042(4) -0.006(3) -0.027(4)
C4 0.048(4) 0.215(12) 0.054(5) 0.072(6) -0.009(3) -0.021(6)
C7 0.068(5) 0.175(10) 0.053(5) 0.061(6) -0.021(4) -0.048(6)
C6 0.056(5) 0.218(13) 0.095(7) 0.103(8) -0.030(5) -0.055(6)
C5 0.041(4) 0.206(11) 0.082(6) 0.095(7) -0.009(4) -0.009(5)
C8 0.043(4) 0.214(11) 0.098(6) 0.109(7) -0.001(4) -0.006(6)
C10 0.029(5) 0.315(19) 0.162(12) 0.187(13) 0.000 0.000
C9 0.043(4) 0.262(13) 0.131(8) 0.150(8) -0.002(5) -0.005(6)
C11 0.038(6) 0.336(18) 0.162(12) 0.198(12) 0.000 0.000
C12 0.057(6) 0.404(19) 0.214(12) 0.238(13) -0.001(7) -0.001(9)
O1 0.408(15) 0.086(5) 0.062(4) 0.041(3) -0.091(6) -0.137(7)
C1AA 0.055(12) 0.047(11) 0.097(17) 0.011(10) -0.007(11) 0.002(9)
C3AA 0.042(10) 0.029(9) 0.117(18) 0.006(10) 0.004(10) 0.000(7)
C2AA 0.061(14) 0.073(16) 0.15(3) 0.012(16) -0.025(15) -0.016(12)
C0AA 0.068(13) 0.041(10) 0.086(15) 0.021(10) -0.005(11) -0.023(9)
C17 0.070(13) 0.048(12) 0.092(16) 0.010(10) 0.012(11) -0.020(10)
C25 0.081(16) 0.034(10) 0.13(2) 0.009(11) 0.027(15) 0.013(10)
O0AA 0.073(8) 0.051(7) 0.061(9) 0.025(6) 0.001(7) -0.024(7)
C19 0.081(14) 0.052(11) 0.065(14) -0.010(10) -0.024(11) -0.024(10)
N4 0.055(15) 0.058(16) 0.17(3) 0.000 0.008(17) 0.000
C6AA 0.040(14) 0.025(12) 0.25(3) 0.000 -0.010(18) 0.000
C5AA 0.062(13) 0.063(13) 0.20(2) 0.018(15) -0.029(15) 0.009(11)
C4AA 0.073(15) 0.028(10) 0.19(3) -0.008(14) -0.012(17) 0.005(10)
C15 0.045(15) 0.025(13) 0.31(4) 0.000 -0.01(2) 0.000
C7AA 0.047(15) 0.09(2) 0.39(5) 0.03(3) 0.00(2) -0.012(15)

loop_
_atom_type_symbol
_atom_type_description
_atom_type_scat_dispersion_real
_atom_type_scat_dispersion_imag
_atom_type_scat_source
C C 0.0181 0.0091 'International Tables Vol C Tables 4.2.6.8 and 6.1.1.4'
H H 0.0000 0.0000 'International Tables Vol C Tables 4.2.6.8 and 6.1.1.4'
N N 0.0311 0.0180 'International Tables Vol C Tables 4.2.6.8 and 6.1.1.4'
O O 0.0492 0.0322 'International Tables Vol C Tables 4.2.6.8 and 6.1.1.4'
Zr Zr -0.1862 2.2449 'International Tables Vol C Tables 4.2.6.8 and 6.1.1.4'

loop_
_geom_angle_atom_site_label_1
_geom_angle_atom_site_label_2
_geom_angle_atom_site_label_3
_geom_angle
_geom_angle_site_symmetry_1
_geom_angle_site_symmetry_3
Zr1 Zr00 Zr1 60.442(14) . 27_566
Zr1 Zr00 Zr1 90.77(3) . 10_554
Zr1 Zr00 Zr1 90.77(2) 27_566 20_657
Zr1 Zr00 Zr1 60.443(14) 27_566 10_554
Zr1 Zr00 Zr1 60.442(14) . 20_657
Zr1 Zr00 Zr1 60.443(14) 20_657 10_554
O003 Zr00 Zr1 96.20(12) 10_554 .
O003 Zr00 Zr1 39.00(8) 10_554 10_554
O003 Zr00 Zr1 39.00(8) . 20_657
O003 Zr00 Zr1 96.20(12) . 27_566
O003 Zr00 Zr1 39.00(8) . .
O003 Zr00 Zr1 39.00(8) 10_554 27_566
O003 Zr00 Zr1 96.20(12) . 10_554
O003 Zr00 Zr1 96.20(12) 10_554 20_657
O003 Zr00 O003 123.1(3) . 10_554
O004 Zr00 Zr1 83.66(13) 27_566 20_657
O004 Zr00 Zr1 32.11(5) 27_566 .
O004 Zr00 Zr1 83.66(13) 20_657 .
O004 Zr00 Zr1 32.11(5) 20_657 20_657
O004 Zr00 Zr1 83.66(13) 27_566 10_554
O004 Zr00 Zr1 32.11(5) 27_566 27_566
O004 Zr00 Zr1 83.66(13) 20_657 27_566
O004 Zr00 Zr1 32.11(5) 20_657 10_554
O004 Zr00 O003 71.05(10) 27_566 .
O004 Zr00 O003 71.05(10) 20_657 10_554
O004 Zr00 O003 71.05(10) 20_657 .
O004 Zr00 O003 71.05(10) 27_566 10_554
O004 Zr00 O004 94.1(3) 27_566 20_657
O004 Zr00 O005 143.09(13) 27_566 22_655
O004 Zr00 O005 143.09(13) 27_566 10_554
O004 Zr00 O005 84.43(16) 20_657 10_554
O004 Zr00 O005 84.43(15) 20_657 22_655
O004 Zr00 O005 84.44(16) 27_566 .
O004 Zr00 O005 143.09(13) 20_657 29
O004 Zr00 O005 143.09(13) 20_657 .
O004 Zr00 O005 84.43(15) 27_566 29
O005 Zr00 Zr1 166.40(11) 10_554 .
O005 Zr00 Zr1 111.64(12) 29 10_554
O005 Zr00 Zr1 75.64(11) 22_655 20_657
O005 Zr00 Zr1 110.81(11) . 27_566
O005 Zr00 Zr1 75.65(11) . .
O005 Zr00 Zr1 111.64(12) 22_655 .
O005 Zr00 Zr1 111.64(12) . 20_657
O005 Zr00 Zr1 111.64(12) 10_554 27_566
O005 Zr00 Zr1 166.40(11) . 10_554
O005 Zr00 Zr1 75.64(11) 29 27_566
O005 Zr00 Zr1 110.81(11) 10_554 20_657
O005 Zr00 Zr1 110.81(11) 29 .
O005 Zr00 Zr1 166.40(11) 29 20_657
O005 Zr00 Zr1 75.64(11) 10_554 10_554
O005 Zr00 Zr1 110.81(11) 22_655 10_554
O005 Zr00 Zr1 166.40(11) 22_655 27_566
O005 Zr00 O003 73.66(16) 10_554 10_554
O005 Zr00 O003 140.56(13) 29 .
O005 Zr00 O003 73.66(16) 22_655 .
O005 Zr00 O003 140.57(13) 22_655 10_554
O005 Zr00 O003 140.56(12) 10_554 .
O005 Zr00 O003 73.66(16) 29 10_554
O005 Zr00 O003 140.57(12) . 10_554
O005 Zr00 O003 73.66(16) . .
O005 Zr00 O005 75.6(2) 22_655 .
O005 Zr00 O005 73.6(3) 10_554 22_655
O005 Zr00 O005 117.9(2) 10_554 .
O005 Zr00 O005 73.6(3) 29 .
O005 Zr00 O005 117.9(2) 22_655 29
O005 Zr00 O005 75.6(2) 10_554 29
Zr00 Zr1 Zr00 89.23(2) . 27_566
Zr00 Zr1 Zr1 59.779(7) . 20_657
Zr00 Zr1 Zr1 59.780(7) 27_566 20_657
Zr00 Zr1 Zr1 59.780(7) 27_566 27_566
Zr00 Zr1 Zr1 59.779(7) . 27_566
Zr1 Zr1 Zr1 90.0 27_566 20_657
O003 Zr1 Zr00 95.15(12) . 27_566
O003 Zr1 Zr00 40.16(15) 27_566 27_566
O003 Zr1 Zr00 40.16(15) . .
O003 Zr1 Zr00 95.15(12) 27_566 .
O003 Zr1 Zr1 38.23(10) 27_566 27_566
O003 Zr1 Zr1 38.23(10) . 20_657
O003 Zr1 Zr1 96.63(15) 27_566 20_657
O003 Zr1 Zr1 96.63(15) . 27_566
O003 Zr1 O003 123.4(3) 27_566 .
O003 Zr1 O006 74.28(19) . .
O003 Zr1 O006 133.7(3) . 7_546
O003 Zr1 O006 133.7(3) 27_566 .
O003 Zr1 O006 74.29(19) 27_566 7_546
O004 Zr1 Zr00 32.07(12) 27_566 .
O004 Zr1 Zr00 32.07(12) . 27_566
O004 Zr1 Zr00 82.36(13) . .
O004 Zr1 Zr00 82.36(13) 27_566 27_566
O004 Zr1 Zr1 31.52(11) 27_566 27_566
O004 Zr1 Zr1 31.53(11) . 20_657
O004 Zr1 Zr1 83.03(14) . 27_566
O004 Zr1 Zr1 83.03(14) 27_566 20_657
O004 Zr1 O003 72.2(2) . 27_566
O004 Zr1 O003 69.74(15) . .
O004 Zr1 O003 72.2(2) 27_566 .
O004 Zr1 O003 69.73(15) 27_566 27_566
O004 Zr1 O004 93.0(3) 27_566 .
O004 Zr1 O006 78.6(2) . 7_546
O004 Zr1 O006 78.6(2) 27_566 .
O004 Zr1 O006 143.9(2) 27_566 7_546
O004 Zr1 O006 143.9(2) . .
O004 Zr1 O1 94.2(4) 27_566 7_546
O004 Zr1 O1 144.35(18) 27_566 .
O004 Zr1 O1 144.35(18) . 7_546
O004 Zr1 O1 94.2(4) . .
O006 Zr1 Zr00 71.88(14) 7_546 27_566
O006 Zr1 Zr00 71.88(14) . .
O006 Zr1 Zr00 160.26(16) 7_546 .
O006 Zr1 Zr00 160.26(16) . 27_566
O006 Zr1 Zr1 104.2(2) 7_546 20_657
O006 Zr1 Zr1 104.2(2) . 27_566
O006 Zr1 Zr1 112.41(16) . 20_657
O006 Zr1 Zr1 112.41(16) 7_546 27_566
O006 Zr1 O006 127.5(3) . 7_546
O1 Zr1 Zr00 119.5(3) . 27_566
O1 Zr1 Zr00 115.00(19) . .
O1 Zr1 Zr00 119.5(3) 7_546 .
O1 Zr1 Zr00 115.01(18) 7_546 27_566
O1 Zr1 Zr1 85.1(3) 7_546 27_566
O1 Zr1 Zr1 174.3(3) . 27_566
O1 Zr1 Zr1 174.3(3) 7_546 20_657
O1 Zr1 Zr1 85.0(3) . 20_657
O1 Zr1 O003 145.25(19) . 27_566
O1 Zr1 O003 145.25(19) 7_546 .
O1 Zr1 O003 77.7(3) . .
O1 Zr1 O003 77.7(3) 7_546 27_566
O1 Zr1 O006 75.2(3) 7_546 7_546
O1 Zr1 O006 75.2(3) . .
O1 Zr1 O006 71.7(2) 7_546 .
O1 Zr1 O006 71.7(2) . 7_546
O1 Zr1 O1 100.0(7) 7_546 .
Zr1 O003 Zr00 100.84(18) . .
Zr1 O003 Zr00 100.84(18) 20_657 .
Zr1 O003 Zr1 103.5(2) . 20_657
Zr00 O004 Zr1 115.82(14) 27_566 20_657
Zr00 O004 Zr1 115.82(14) 27_566 .
Zr1 O004 Zr1 116.9(2) . 20_657
C1 O005 Zr00 131.7(4) . .
C1 O006 Zr1 134.4(5) . .
O005 C1 O006 125.6(6) . .
O005 C1 C2 118.0(6) . .
O006 C1 C2 116.4(7) . .
C2 C3 H3 119.6 . .
C4 C3 H3 119.6 . .
C4 C3 C2 120.7(8) . .
C8 N1 C8 118.9(9) . 6_566
C3 C2 C1 119.3(7) . .
C7 C2 C1 121.4(6) . .
C7 C2 C3 119.3(6) . .
C3 C4 H4 119.6 . .
C3 C4 C5 120.9(7) . .
C5 C4 H4 119.6 . .
C2 C7 H7 119.3 . .
C2 C7 C6 121.4(7) . .
C6 C7 H7 119.3 . .
C7 C6 H6 119.7 . .
C7 C6 C5 120.5(8) . .
C5 C6 H6 119.7 . .
C4 C5 C6 117.2(7) . .
C4 C5 C8 120.9(8) . .
C6 C5 C8 121.9(9) . .
N1 C8 C5 117.0(7) . .
N1 C8 C9 122.3(7) . .
C9 C8 C5 120.7(7) . .
C9 C10 C9 118.1(11) . 6_566
C9 C10 C11 120.9(5) 6_566 .
C9 C10 C11 120.9(5) . .
C8 C9 H9 120.4 . .
C10 C9 C8 119.2(8) . .
C10 C9 H9 120.4 . .
C12 C11 C10 121.5(7) . .
C12 C11 C10 121.5(7) 6_566 .
C12 C11 C12 117.0(13) . 6_566
C11 C12 C12 121.5(7) . 22_755
C11 C12 H12 119.2 . .
C12 C12 H12 119.2 22_755 .
C19 O1 Zr1 120.3(9) . .
C2AA C1AA H1AA 121.5 . .
C0AA C1AA H1AA 121.5 . .
C0AA C1AA C2AA 117(2) . .
C2AA C3AA C25 117.5(19) . .
C2AA C3AA C4AA 122.7(19) . .
C25 C3AA C4AA 119.6(17) . .
C1AA C2AA H2AA 118.3 . .
C3AA C2AA C1AA 123(2) . .
C3AA C2AA H2AA 118.3 . .
C1AA C0AA C17 123.2(18) . .
C1AA C0AA C19 121.7(17) . .
C17 C0AA C19 115.1(18) . .
C0AA C17 H17 121.6 . .
C25 C17 C0AA 117(2) . .
C25 C17 H17 121.6 . .
C3AA C25 H25 119.1 . .
C17 C25 C3AA 122(2) . .
C17 C25 H25 119.1 . .
O1 C19 C0AA 120.8(14) . .
O0AA C19 O1 115.2(16) . .
O0AA C19 C0AA 121.8(18) . .
C4AA N4 C4AA 117(3) . 29_565
C5AA C6AA C5AA 123(3) 29_565 .
C5AA C6AA C15 118.6(15) . .
C5AA C6AA C15 118.6(15) 29_565 .
C6AA C5AA H5AA 122.7 . .
C4AA C5AA C6AA 115(2) . .
C4AA C5AA H5AA 122.7 . .
N4 C4AA C3AA 116(2) . .
N4 C4AA C5AA 126(2) . .
C5AA C4AA C3AA 119(2) . .
C6AA C15 C7AA 105(3) . 7_546
C6AA C15 C7AA 105(3) . 27_576
C7AA C15 C6AA 122.6(19) . .
C7AA C15 C6AA 122.6(19) 29_565 .
C7AA C15 C7AA 115(4) . 29_565
C7AA C15 C7AA 104(2) . 27_576
C7AA C15 C7AA 104(2) 29_565 7_546
C7AA C15 C7AA 62.4(19) . 7_546
C7AA C15 C7AA 50(3) 27_576 7_546
C7AA C15 C7AA 62.4(19) 29_565 27_576
C15 C7AA C15 113(2) . 20_757
C15 C7AA C15 0(3) 20_757 7_546
C15 C7AA C15 113(2) . 7_546
C15 C7AA C7AA 101.7(17) 20_757 29_565
C15 C7AA C7AA 122.6(19) . 22_755
C15 C7AA C7AA 32.6(19) . 29_565
C15 C7AA C7AA 73(3) . 7_546
C15 C7AA C7AA 101.7(17) 7_546 29_565
C7AA C7AA C15 44(3) 7_546 20_757
C7AA C7AA C15 64.9(13) 22_755 7_546
C7AA C7AA C15 64.9(13) 22_755 20_757
C7AA C7AA C15 44(3) 7_546 7_546
C7AA C7AA C7AA 90.003(14) 22_755 29_565
C7AA C7AA C7AA 78.2(19) 7_546 29_565
C7AA C7AA C7AA 101.8(19) 7_546 22_755

loop_
_geom_bond_atom_site_label_1
_geom_bond_atom_site_label_2
_geom_bond_distance
_geom_bond_site_symmetry_2
Zr00 Zr1 3.4836(7) .
Zr00 Zr1 3.4836(7) 10_554
Zr00 Zr1 3.4836(7) 20_657
Zr00 Zr1 3.4836(7) 27_566
Zr00 O003 2.287(6) .
Zr00 O003 2.288(6) 10_554
Zr00 O004 2.055(5) 20_657
Zr00 O004 2.055(5) 27_566
Zr00 O005 2.194(4) .
Zr00 O005 2.193(4) 22_655
Zr00 O005 2.193(4) 29
Zr00 O005 2.193(4) 10_554
Zr1 Zr00 3.4836(7) 27_566
Zr1 Zr1 3.5068(10) 27_566
Zr1 Zr1 3.5068(10) 20_657
Zr1 O003 2.232(3) 27_566
Zr1 O003 2.232(3) .
Zr1 O004 2.057(3) 27_566
Zr1 O004 2.057(3) .
Zr1 O006 2.248(5) .
Zr1 O006 2.248(5) 7_546
Zr1 O1 2.169(8) 7_546
Zr1 O1 2.169(8) .
O003 Zr1 2.232(3) 20_657
O004 Zr00 2.055(5) 27_566
O004 Zr1 2.057(3) 20_657
O005 C1 1.258(9) .
O006 C1 1.270(9) .
C1 C2 1.475(9) .
C3 H3 0.9300 .
C3 C2 1.386(10) .
C3 C4 1.377(10) .
N1 C8 1.334(9) .
N1 C8 1.334(9) 6_566
C2 C7 1.347(11) .
C4 H4 0.9300 .
C4 C5 1.396(13) .
C7 H7 0.9300 .
C7 C6 1.386(10) .
C6 H6 0.9300 .
C6 C5 1.406(12) .
C5 C8 1.450(10) .
C8 C9 1.391(11) .
C10 C9 1.388(10) 6_566
C10 C9 1.388(10) .
C10 C11 1.497(15) .
C9 H9 0.9300 .
C11 C12 1.282(13) .
C11 C12 1.282(13) 6_566
C12 C12 1.41(2) 22_755
C12 H12 0.9300 .
O1 C19 1.32(2) .
C1AA H1AA 0.9300 .
C1AA C2AA 1.38(3) .
C1AA C0AA 1.35(3) .
C3AA C2AA 1.37(3) .
C3AA C25 1.43(3) .
C3AA C4AA 1.46(3) .
C2AA H2AA 0.9300 .
C0AA C17 1.44(3) .
C0AA C19 1.53(3) .
C17 H17 0.9300 .
C17 C25 1.34(3) .
C25 H25 0.9300 .
O0AA C19 1.23(2) .
N4 C4AA 1.37(3) 29_565
N4 C4AA 1.37(3) .
C6AA C5AA 1.44(3) 29_565
C6AA C5AA 1.44(3) .
C6AA C15 1.56(4) .
C5AA H5AA 0.9300 .
C5AA C4AA 1.37(3) .
C15 C7AA 1.22(4) .
C15 C7AA 1.68(7) 27_576
C15 C7AA 1.22(4) 29_565
C15 C7AA 1.68(7) 7_546
C7AA C15 1.68(7) 20_757
C7AA C15 1.68(7) 7_546
C7AA C7AA 2.06(7) 29_565
C7AA C7AA 1.42(6) 22_755
C7AA C7AA 1.55(7) 7_546

loop_
_platon_squeeze_void_nr
_platon_squeeze_void_average_x
_platon_squeeze_void_average_y
_platon_squeeze_void_average_z
_platon_squeeze_void_volume
_platon_squeeze_void_count_electrons
_platon_squeeze_void_content
1 -0.022 -0.001 -0.001 17526 2315 ' '
